data_7012524
loop_
_publ_author_name
'Ding, Yuqiang'
'Ma, Qingjun'
'Roesky, Herbert W.'
'Us\'on, Isabel'
'Noltemeyer, Mathias'
'Schmidt, Hans-Georg'

_publ_section_title
;
 Syntheses, structures and properties of [{HC(CMeNAr)2}Ge(E)X] (Ar =
 2,6-iPr2C6H3; E = S, Se; X = F, Cl)
;
_journal_issue 6
_journal_name_full 'Dalton Transactions'
_journal_page_first 1094
_journal_paper_doi 10.1039/b211617k
_journal_year 2003
_chemical_formula_sum 'C31 H49 Cl5 Ge N2 Se'
_chemical_formula_weight 774.49
_chemical_name_systematic
; 
? 
;
_space_group_IT_number 14
_symmetry_cell_setting monoclinic
_symmetry_space_group_name_Hall '-P 2ybc'
_symmetry_space_group_name_H-M 'P 1 21/c 1'
_atom_sites_solution_hydrogens geom
_atom_sites_solution_primary direct
_atom_sites_solution_secondary difmap
_audit_creation_method SHELXL-97
_cell_angle_alpha 90.00
_cell_angle_beta 91.44(3)
_cell_angle_gamma 90.00
_cell_formula_units_Z 4
_cell_length_a 13.176(3)
_cell_length_b 15.269(3)
_cell_length_c 18.045(4)
_cell_measurement_reflns_used 1004
_cell_measurement_temperature 133(2)
_cell_measurement_theta_max 54.909
_cell_measurement_theta_min 5.246
_cell_volume 3629.2(14)
_computing_cell_refinement 'Bruker AXS SAINT (V.5.00, Madison 1997)'
_computing_data_collection 'Siemens SMART (V.5.050, Siemens 1998)'
_computing_data_reduction 'Bruker AXS SAINT (V.5.00, Madison 1997)'
_computing_molecular_graphics 'Bruker AXS Shelxtl (Madison 1997)'
_computing_publication_material 'SHELXL-97 (Sheldrick, 1997)'
_computing_structure_refinement 'SHELXL-97 (Sheldrick, 1997)'
_computing_structure_solution 'SHELXS-97 (Sheldrick, 1990)'
_diffrn_ambient_temperature 133(2)
_diffrn_detector_area_resol_mean '8.192 pixels/mm'
_diffrn_measured_fraction_theta_full 0.996
_diffrn_measured_fraction_theta_max 0.996
_diffrn_measurement_device_type 'STOE-Siemens-Huber four circle diffractometer'
_diffrn_measurement_method 'phi and omega scans'
_diffrn_radiation_monochromator graphite
_diffrn_radiation_source 'fine-focus sealed tube'
_diffrn_radiation_type MoK\a
_diffrn_radiation_wavelength 0.71073
_diffrn_reflns_av_R_equivalents 0.0522
_diffrn_reflns_av_sigmaI/netI 0.0389
_diffrn_reflns_limit_h_max 17
_diffrn_reflns_limit_h_min -17
_diffrn_reflns_limit_k_max 19
_diffrn_reflns_limit_k_min -14
_diffrn_reflns_limit_l_max 23
_diffrn_reflns_limit_l_min -23
_diffrn_reflns_number 40850
_diffrn_reflns_theta_full 27.55
_diffrn_reflns_theta_max 27.55
_diffrn_reflns_theta_min 2.31
_diffrn_standards_decay_% 0
_diffrn_standards_interval_count 0
_diffrn_standards_interval_time 0
_diffrn_standards_number 0
_exptl_absorpt_coefficient_mu 2.238
_exptl_absorpt_correction_type multi-scan
_exptl_crystal_colour yellow
_exptl_crystal_density_diffrn 1.417
_exptl_crystal_density_method 'not measured'
_exptl_crystal_description block
_exptl_crystal_F_000 1584
_exptl_crystal_size_max 0.50mm
_exptl_crystal_size_mid 0.50mm
_exptl_crystal_size_min 0.20mm
_refine_diff_density_max 0.609
_refine_diff_density_min -1.073
_refine_diff_density_rms 0.095
_refine_ls_extinction_method none
_refine_ls_goodness_of_fit_ref 1.052
_refine_ls_hydrogen_treatment 'riding model'
_refine_ls_matrix_type full
_refine_ls_number_parameters 371
_refine_ls_number_reflns 8346
_refine_ls_number_restraints 120
_refine_ls_restrained_S_all 1.046
_refine_ls_R_factor_all 0.0553
_refine_ls_R_factor_gt 0.0365
_refine_ls_shift/su_max 0.002
_refine_ls_shift/su_mean 0.000
_refine_ls_structure_factor_coef Fsqd
_refine_ls_weighting_details 'calc w=1/[\s^2^(Fo^2^)+(0.0420P)^2^+4.2714P] where P=(Fo^2^+2Fc^2^)/3'
_refine_ls_weighting_scheme calc
_refine_ls_wR_factor_gt 0.0834
_refine_ls_wR_factor_ref 0.0928
_reflns_number_gt 6659
_reflns_number_total 8346
_reflns_threshold_expression >2sigma(I)
_cod_data_source_file b211617k.txt
_cod_data_source_block pub_3
_cod_depositor_comments
;
The following automatic conversions were performed:
'_symmetry_cell_setting' value 'Monoclinic' changed to 'monoclinic'
according to '/home/saulius/struct/CIF-dictionaries/cif_core.dic'
dictionary named 'cif_core.dic' version 2.4.1 from 2010-06-29.

Automatic conversion script
Id: cif_fix_enum 1527 2010-12-29 10:47:43Z saulius 
;
_cod_original_cell_volume 3629.2(13)
_cod_original_sg_symbol_H-M P2(1)/c
_cod_original_formula_sum 'H41 C29 N2 Cl Ge Se,2( H4 C1 Cl2)'
_cod_database_code 7012524

loop_
_symmetry_equiv_pos_as_xyz
'x, y, z'
'-x, y+1/2, -z+1/2'
'-x, -y, -z'
'x, -y-1/2, z-1/2'

loop_
_atom_site_label
_atom_site_type_symbol
_atom_site_fract_x
_atom_site_fract_y
_atom_site_fract_z
_atom_site_U_iso_or_equiv
_atom_site_adp_type
_atom_site_occupancy
_atom_site_symmetry_multiplicity
_atom_site_calc_flag
_atom_site_refinement_flags
_atom_site_disorder_assembly
_atom_site_disorder_group
Se1 Se 0.29073(2) 0.740034(19) 0.266707(13) 0.02281(8) Uani 1 1 d . . .
Cl1 Cl 0.41548(5) 0.60120(4) 0.12629(4) 0.02419(15) Uani 1 1 d . . .
Ge1 Ge 0.317554(18) 0.711052(17) 0.149541(13) 0.01098(7) Uani 1 1 d D . .
N1 N 0.37727(15) 0.79818(13) 0.08935(10) 0.0111(4) Uani 1 1 d D . .
C1 C 0.36545(18) 0.79431(16) 0.01548(13) 0.0130(5) Uani 1 1 d D . .
C2 C 0.29437(18) 0.73906(16) -0.01971(13) 0.0138(5) Uani 1 1 d D . .
H2 H 0.3014 0.7318 -0.0716 0.017 Uiso 1 1 calc R . .
C3 C 0.21420(18) 0.69314(16) 0.01196(12) 0.0128(5) Uani 1 1 d D . .
N2 N 0.20478(15) 0.68404(13) 0.08578(10) 0.0116(4) Uani 1 1 d D . .
C4 C 0.4278(2) 0.85219(18) -0.03269(14) 0.0203(5) Uani 1 1 d D . .
H4A H 0.4116 0.9136 -0.0227 0.030 Uiso 1 1 calc R . .
H4B H 0.4124 0.8389 -0.0849 0.030 Uiso 1 1 calc R . .
H4C H 0.5000 0.8418 -0.0219 0.030 Uiso 1 1 calc R . .
C5 C 0.13452(19) 0.65408(18) -0.03921(13) 0.0181(5) Uani 1 1 d D . .
H5A H 0.1355 0.5902 -0.0344 0.027 Uiso 1 1 calc R . .
H5B H 0.1486 0.6703 -0.0905 0.027 Uiso 1 1 calc R . .
H5C H 0.0675 0.6763 -0.0261 0.027 Uiso 1 1 calc R . .
C11 C 0.43904(18) 0.86803(16) 0.12279(12) 0.0142(5) Uani 1 1 d D . .
C12 C 0.54334(19) 0.85327(17) 0.13908(13) 0.0176(5) Uani 1 1 d D . .
C13 C 0.5997(2) 0.92312(18) 0.16916(14) 0.0230(6) Uani 1 1 d D . .
H13 H 0.6699 0.9152 0.1803 0.028 Uiso 1 1 calc R . .
C14 C 0.5553(2) 1.00304(19) 0.18293(14) 0.0257(6) Uani 1 1 d D . .
H14 H 0.5950 1.0495 0.2035 0.031 Uiso 1 1 calc R . .
C15 C 0.4532(2) 1.01568(18) 0.16688(14) 0.0232(6) Uani 1 1 d D . .
H15 H 0.4233 1.0709 0.1769 0.028 Uiso 1 1 calc R . .
C16 C 0.3928(2) 0.94889(17) 0.13625(13) 0.0178(5) Uani 1 1 d D . .
C121 C 0.5958(2) 0.76627(18) 0.12630(15) 0.0211(6) Uani 1 1 d D . .
H121 H 0.5465 0.7271 0.0994 0.025 Uiso 1 1 calc R . .
C122 C 0.6238(3) 0.7228(2) 0.20079(18) 0.0341(7) Uani 1 1 d D . .
H12A H 0.6733 0.7594 0.2279 0.051 Uiso 1 1 calc R . .
H12B H 0.6534 0.6650 0.1919 0.051 Uiso 1 1 calc R . .
H12C H 0.5626 0.7163 0.2301 0.051 Uiso 1 1 calc R . .
C123 C 0.6901(2) 0.7751(2) 0.07851(19) 0.0343(7) Uani 1 1 d D . .
H12D H 0.6702 0.7991 0.0299 0.051 Uiso 1 1 calc R . .
H12E H 0.7211 0.7173 0.0721 0.051 Uiso 1 1 calc R . .
H12F H 0.7391 0.8145 0.1030 0.051 Uiso 1 1 calc R . .
C161 C 0.2808(2) 0.96765(18) 0.11813(15) 0.0239(6) Uani 1 1 d D . .
H161 H 0.2499 0.9133 0.0963 0.029 Uiso 1 1 calc R . .
C162 C 0.2237(2) 0.9902(2) 0.18867(17) 0.0325(7) Uani 1 1 d D . .
H16A H 0.2285 0.9409 0.2234 0.049 Uiso 1 1 calc R . .
H16B H 0.1522 1.0015 0.1759 0.049 Uiso 1 1 calc R . .
H16C H 0.2539 1.0424 0.2118 0.049 Uiso 1 1 calc R . .
C163 C 0.2689(3) 1.0413(2) 0.06089(17) 0.0338(7) Uani 1 1 d D . .
H16D H 0.2934 1.0964 0.0826 0.051 Uiso 1 1 calc R . .
H16E H 0.1972 1.0473 0.0462 0.051 Uiso 1 1 calc R . .
H16F H 0.3086 1.0272 0.0172 0.051 Uiso 1 1 calc R . .
C21 C 0.11175(17) 0.64580(16) 0.11481(12) 0.0134(5) Uani 1 1 d D . .
C22 C 0.03463(18) 0.70311(17) 0.13800(13) 0.0170(5) Uani 1 1 d D . .
C23 C -0.05765(19) 0.6659(2) 0.15896(14) 0.0220(6) Uani 1 1 d D . .
H23 H -0.1112 0.7030 0.1740 0.026 Uiso 1 1 calc R . .
C24 C -0.07225(19) 0.5762(2) 0.15812(14) 0.0232(6) Uani 1 1 d D . .
H24 H -0.1361 0.5523 0.1707 0.028 Uiso 1 1 calc R . .
C25 C 0.00632(19) 0.52134(18) 0.13890(13) 0.0191(5) Uani 1 1 d D . .
H25 H -0.0037 0.4598 0.1406 0.023 Uiso 1 1 calc R . .
C26 C 0.10038(18) 0.55414(17) 0.11694(13) 0.0150(5) Uani 1 1 d D . .
C221 C 0.0492(2) 0.80193(18) 0.14001(14) 0.0213(6) Uani 1 1 d D . .
H221 H 0.1234 0.8135 0.1479 0.026 Uiso 1 1 calc R . .
C222 C 0.0165(3) 0.8444(2) 0.06627(17) 0.0382(8) Uani 1 1 d D . .
H22A H 0.0580 0.8211 0.0265 0.057 Uiso 1 1 calc R . .
H22B H 0.0258 0.9080 0.0696 0.057 Uiso 1 1 calc R . .
H22C H -0.0551 0.8313 0.0555 0.057 Uiso 1 1 calc R . .
C223 C -0.0065(3) 0.8451(2) 0.20400(18) 0.0355(7) Uani 1 1 d D . .
H22D H -0.0799 0.8395 0.1954 0.053 Uiso 1 1 calc R . .
H22E H 0.0118 0.9072 0.2068 0.053 Uiso 1 1 calc R . .
H22F H 0.0131 0.8162 0.2507 0.053 Uiso 1 1 calc R . .
C261 C 0.18560(19) 0.49089(16) 0.10045(13) 0.0169(5) Uani 1 1 d D . .
H261 H 0.2404 0.5242 0.0755 0.020 Uiso 1 1 calc R . .
C262 C 0.1525(2) 0.4149(2) 0.04940(17) 0.0294(7) Uani 1 1 d D . .
H26A H 0.1037 0.3779 0.0749 0.044 Uiso 1 1 calc R . .
H26B H 0.2120 0.3800 0.0368 0.044 Uiso 1 1 calc R . .
H26C H 0.1207 0.4385 0.0040 0.044 Uiso 1 1 calc R . .
C263 C 0.2293(2) 0.4549(2) 0.17411(15) 0.0253(6) Uani 1 1 d D . .
H26D H 0.2527 0.5037 0.2055 0.038 Uiso 1 1 calc R . .
H26E H 0.2866 0.4160 0.1642 0.038 Uiso 1 1 calc R . .
H26F H 0.1766 0.4221 0.1996 0.038 Uiso 1 1 calc R . .
Cl2 Cl -0.02338(8) 0.83364(7) -0.13554(5) 0.0520(3) Uani 1 1 d . . .
Cl3 Cl 0.15274(9) 0.94778(7) -0.10798(5) 0.0553(3) Uani 1 1 d . . .
Cl4 Cl 0.64876(8) 0.47836(7) 0.10043(7) 0.0602(3) Uani 1 1 d . . .
Cl5 Cl 0.46964(8) 0.36981(8) 0.07219(7) 0.0649(3) Uani 1 1 d . . .
C30 C 0.0750(3) 0.8948(3) -0.17554(17) 0.0416(9) Uani 1 1 d . . .
H30A H 0.0449 0.9392 -0.2094 0.050 Uiso 1 1 calc R . .
H30B H 0.1174 0.8551 -0.2052 0.050 Uiso 1 1 calc R . .
C40 C 0.5523(3) 0.4153(3) 0.1404(2) 0.0498(10) Uani 1 1 d . . .
H40A H 0.5128 0.4527 0.1740 0.060 Uiso 1 1 calc R . .
H40B H 0.5835 0.3676 0.1702 0.060 Uiso 1 1 calc R . .

loop_
_atom_site_aniso_label
_atom_site_aniso_U_11
_atom_site_aniso_U_22
_atom_site_aniso_U_33
_atom_site_aniso_U_23
_atom_site_aniso_U_13
_atom_site_aniso_U_12
Se1 0.03110(16) 0.02878(16) 0.00854(12) -0.00086(10) 0.00041(10) -0.00954(12)
Cl1 0.0184(3) 0.0174(3) 0.0367(4) 0.0035(3) -0.0013(3) 0.0011(2)
Ge1 0.01201(12) 0.01242(13) 0.00845(12) 0.00165(9) -0.00104(8) -0.00235(10)
N1 0.0119(9) 0.0101(10) 0.0114(9) 0.0022(7) 0.0008(7) -0.0022(8)
C1 0.0143(11) 0.0112(12) 0.0137(11) 0.0015(9) 0.0023(9) 0.0017(9)
C2 0.0169(12) 0.0166(12) 0.0079(10) -0.0012(9) -0.0001(8) 0.0002(10)
C3 0.0135(11) 0.0139(12) 0.0108(10) -0.0006(9) -0.0001(8) 0.0037(9)
N2 0.0128(9) 0.0124(10) 0.0095(9) 0.0006(7) 0.0012(7) 0.0008(8)
C4 0.0245(14) 0.0232(14) 0.0134(11) 0.0025(10) 0.0042(10) -0.0068(11)
C5 0.0161(12) 0.0246(14) 0.0132(11) -0.0013(10) -0.0036(9) -0.0042(10)
C11 0.0188(12) 0.0138(12) 0.0099(10) 0.0004(9) -0.0003(9) -0.0055(10)
C12 0.0211(13) 0.0179(13) 0.0136(11) 0.0035(10) -0.0015(9) -0.0064(10)
C13 0.0248(14) 0.0241(15) 0.0198(13) 0.0034(11) -0.0034(11) -0.0093(11)
C14 0.0381(17) 0.0223(15) 0.0166(12) 0.0001(11) -0.0038(11) -0.0153(13)
C15 0.0370(16) 0.0141(13) 0.0185(13) -0.0017(10) 0.0019(11) -0.0046(12)
C16 0.0252(14) 0.0152(13) 0.0131(11) 0.0010(9) 0.0020(10) -0.0043(10)
C121 0.0163(12) 0.0213(14) 0.0256(13) 0.0022(11) -0.0038(10) -0.0016(10)
C122 0.0379(18) 0.0265(17) 0.0375(17) 0.0093(13) -0.0109(14) 0.0007(14)
C123 0.0225(15) 0.0354(18) 0.0451(19) 0.0029(15) 0.0037(13) 0.0020(13)
C161 0.0281(15) 0.0155(13) 0.0281(14) -0.0028(11) 0.0027(11) 0.0031(11)
C162 0.0347(17) 0.0281(17) 0.0352(16) 0.0006(13) 0.0121(13) 0.0058(14)
C163 0.0424(19) 0.0286(17) 0.0304(16) 0.0029(13) 0.0002(13) 0.0105(14)
C21 0.0101(11) 0.0221(13) 0.0079(10) 0.0007(9) -0.0010(8) -0.0036(9)
C22 0.0158(12) 0.0238(14) 0.0112(11) -0.0001(10) -0.0016(9) 0.0005(10)
C23 0.0109(12) 0.0362(17) 0.0190(12) 0.0001(11) 0.0018(9) 0.0022(11)
C24 0.0135(12) 0.0408(18) 0.0153(12) 0.0013(11) 0.0003(9) -0.0105(12)
C25 0.0188(13) 0.0242(14) 0.0141(11) 0.0014(10) -0.0011(9) -0.0095(11)
C26 0.0156(12) 0.0192(13) 0.0100(10) 0.0004(9) -0.0035(9) -0.0055(10)
C221 0.0177(13) 0.0234(15) 0.0231(13) -0.0003(11) 0.0052(10) 0.0046(11)
C222 0.053(2) 0.0327(18) 0.0290(16) 0.0080(14) 0.0028(14) 0.0143(16)
C223 0.046(2) 0.0276(17) 0.0336(16) -0.0040(13) 0.0169(14) 0.0058(15)
C261 0.0183(13) 0.0143(13) 0.0178(12) 0.0007(10) -0.0013(10) -0.0045(10)
C262 0.0311(16) 0.0219(15) 0.0348(16) -0.0076(12) -0.0045(13) -0.0035(12)
C263 0.0241(14) 0.0272(16) 0.0243(14) 0.0097(12) -0.0029(11) -0.0020(12)
Cl2 0.0562(6) 0.0682(7) 0.0316(4) 0.0079(4) 0.0010(4) 0.0197(5)
Cl3 0.0685(7) 0.0580(6) 0.0388(5) -0.0087(4) -0.0098(4) 0.0172(5)
Cl4 0.0485(6) 0.0538(6) 0.0782(7) -0.0205(5) -0.0002(5) 0.0138(5)
Cl5 0.0424(5) 0.0714(8) 0.0813(8) -0.0303(6) 0.0088(5) 0.0128(5)
C30 0.045(2) 0.058(2) 0.0223(15) -0.0015(15) 0.0009(14) 0.0220(18)
C40 0.057(2) 0.047(2) 0.045(2) 0.0030(17) -0.0035(18) 0.0254(19)

loop_
_atom_type_symbol
_atom_type_description
_atom_type_scat_dispersion_real
_atom_type_scat_dispersion_imag
_atom_type_scat_source
C C 0.0033 0.0016 'International Tables Vol C Tables 4.2.6.8 and 6.1.1.4'
N N 0.0061 0.0033 'International Tables Vol C Tables 4.2.6.8 and 6.1.1.4'
Cl Cl 0.1484 0.1585 'International Tables Vol C Tables 4.2.6.8 and 6.1.1.4'
Ge Ge 0.1547 1.8001 'International Tables Vol C Tables 4.2.6.8 and 6.1.1.4'
Se Se -0.0929 2.2259 'International Tables Vol C Tables 4.2.6.8 and 6.1.1.4'
H H 0.0000 0.0000 'International Tables Vol C Tables 4.2.6.8 and 6.1.1.4'

loop_
_geom_angle_atom_site_label_1
_geom_angle_atom_site_label_2
_geom_angle_atom_site_label_3
_geom_angle
_geom_angle_site_symmetry_1
_geom_angle_site_symmetry_3
_geom_angle_publ_flag
N1 Ge1 N2 97.73(8) . . ?
N1 Ge1 Cl1 100.04(7) . . ?
N2 Ge1 Cl1 100.09(6) . . ?
N1 Ge1 Se1 119.20(6) . . ?
N2 Ge1 Se1 118.93(6) . . ?
Cl1 Ge1 Se1 116.99(3) . . ?
C1 N1 C11 119.5(2) . . ?
C1 N1 Ge1 119.89(16) . . ?
C11 N1 Ge1 120.59(15) . . ?
N1 C1 C2 122.5(2) . . ?
N1 C1 C4 120.0(2) . . ?
C2 C1 C4 117.5(2) . . ?
C1 C2 C3 128.2(2) . . ?
N2 C3 C2 122.9(2) . . ?
N2 C3 C5 119.0(2) . . ?
C2 C3 C5 118.0(2) . . ?
C3 N2 C21 119.52(19) . . ?
C3 N2 Ge1 119.04(16) . . ?
C21 N2 Ge1 121.18(14) . . ?
C16 C11 C12 121.9(2) . . ?
C16 C11 N1 118.3(2) . . ?
C12 C11 N1 119.8(2) . . ?
C13 C12 C11 117.5(2) . . ?
C13 C12 C121 119.1(2) . . ?
C11 C12 C121 123.5(2) . . ?
C14 C13 C12 121.4(3) . . ?
C13 C14 C15 120.0(2) . . ?
C14 C15 C16 121.4(3) . . ?
C15 C16 C11 117.8(2) . . ?
C15 C16 C161 118.9(2) . . ?
C11 C16 C161 123.3(2) . . ?
C12 C121 C123 112.7(2) . . ?
C12 C121 C122 110.2(2) . . ?
C123 C121 C122 110.5(2) . . ?
C16 C161 C163 111.3(2) . . ?
C16 C161 C162 110.8(2) . . ?
C163 C161 C162 110.6(2) . . ?
C26 C21 C22 122.0(2) . . ?
C26 C21 N2 119.7(2) . . ?
C22 C21 N2 118.2(2) . . ?
C23 C22 C21 117.6(2) . . ?
C23 C22 C221 120.3(2) . . ?
C21 C22 C221 122.0(2) . . ?
C24 C23 C22 121.3(2) . . ?
C25 C24 C23 119.9(2) . . ?
C24 C25 C26 121.8(3) . . ?
C25 C26 C21 117.2(2) . . ?
C25 C26 C261 119.5(2) . . ?
C21 C26 C261 123.2(2) . . ?
C22 C221 C222 111.5(2) . . ?
C22 C221 C223 112.5(2) . . ?
C222 C221 C223 110.1(2) . . ?
C26 C261 C263 108.8(2) . . ?
C26 C261 C262 113.4(2) . . ?
C263 C261 C262 110.1(2) . . ?
Cl2 C30 Cl3 112.24(18) . . ?
Cl4 C40 Cl5 111.6(2) . . ?

loop_
_geom_bond_atom_site_label_1
_geom_bond_atom_site_label_2
_geom_bond_distance
_geom_bond_site_symmetry_2
_geom_bond_publ_flag
Se1 Ge1 2.1973(6) . ?
Cl1 Ge1 2.1637(8) . ?
Ge1 N1 1.9004(19) . ?
Ge1 N2 1.901(2) . ?
N1 C1 1.339(3) . ?
N1 C11 1.463(3) . ?
C1 C2 1.401(3) . ?
C1 C4 1.499(3) . ?
C2 C3 1.402(3) . ?
C3 N2 1.348(3) . ?
C3 C5 1.504(3) . ?
N2 C21 1.466(3) . ?
C11 C16 1.401(4) . ?
C11 C12 1.416(3) . ?
C12 C13 1.401(4) . ?
C12 C121 1.518(4) . ?
C13 C14 1.378(4) . ?
C14 C15 1.384(4) . ?
C15 C16 1.398(4) . ?
C16 C161 1.530(4) . ?
C121 C123 1.535(4) . ?
C121 C122 1.535(4) . ?
C161 C163 1.532(4) . ?
C161 C162 1.534(4) . ?
C21 C26 1.408(3) . ?
C21 C22 1.412(3) . ?
C22 C23 1.403(4) . ?
C22 C221 1.521(4) . ?
C23 C24 1.383(4) . ?
C24 C25 1.383(4) . ?
C25 C26 1.403(3) . ?
C26 C261 1.516(3) . ?
C221 C222 1.532(4) . ?
C221 C223 1.532(4) . ?
C261 C263 1.537(3) . ?
C261 C262 1.537(4) . ?
Cl2 C30 1.766(4) . ?
Cl3 C30 1.769(4) . ?
Cl4 C40 1.763(5) . ?
Cl5 C40 1.765(4) . ?
